data_7001467
loop_
_publ_author_name
'Mukhopadhyay, Bhaswati Ghosh'
'Mukhopadhyay, Suman'
'Guedes da Silva, M. F\'atima C.'
'Charmier, M. Ad\'ilia Janu\'ario'
'Pombeiro, Armando J. L.'

_publ_section_title
;
 Synthesis of mono- and bis-tetrazolato complexes of Ni(II), Pt(II) and
 Cu(II) via 1,3-dipolar cycloadditions of 2-cyanopyridines with metal
 ligated azides in N,N,O-aminoiminophenolato complexes
;
_journal_issue 24
_journal_name_full 'Dalton Transactions'
_journal_page_first 4778
_journal_page_last 4785
_journal_paper_doi 10.1039/b902007a
_journal_year 2009
_chemical_formula_moiety 'C34 H38 N14 Ni2 O2, 4(C2 H6 O S)'
_chemical_formula_sum 'C42 H62 N14 Ni2 O6 S4'
_chemical_formula_weight 1104.72
_chemical_name_systematic
;
?
;
_space_group_IT_number 2
_symmetry_cell_setting triclinic
_symmetry_space_group_name_Hall '-P 1'
_symmetry_space_group_name_H-M 'P -1'
_atom_sites_solution_hydrogens geom
_atom_sites_solution_primary direct
_atom_sites_solution_secondary difmap
_audit_creation_method SHELXL-97
_cell_angle_alpha 73.013(4)
_cell_angle_beta 69.421(3)
_cell_angle_gamma 63.716(2)
_cell_formula_units_Z 1
_cell_length_a 10.1724(7)
_cell_length_b 10.2605(7)
_cell_length_c 14.3740(10)
_cell_measurement_reflns_used 3963
_cell_measurement_temperature 150(2)
_cell_measurement_theta_max 27.11
_cell_measurement_theta_min 2.92
_cell_volume 1242.56(15)
_computing_cell_refinement 'Bruker SMART'
_computing_data_collection 'Bruker SMART'
_computing_data_reduction 'Bruker SAINT'
_computing_structure_refinement 'SHELXL-97 (Sheldrick, 1997)'
_diffrn_ambient_temperature 150(2)
_diffrn_measured_fraction_theta_full 0.996
_diffrn_measured_fraction_theta_max 0.996
_diffrn_measurement_device_type 'CCD area detector'
_diffrn_measurement_method 'phi and omega scans'
_diffrn_radiation_monochromator graphite
_diffrn_radiation_source 'fine-focus sealed tube'
_diffrn_radiation_type MoK\a
_diffrn_radiation_wavelength 0.71069
_diffrn_reflns_av_R_equivalents 0.0419
_diffrn_reflns_av_sigmaI/netI 0.0502
_diffrn_reflns_limit_h_max 12
_diffrn_reflns_limit_h_min -12
_diffrn_reflns_limit_k_max 12
_diffrn_reflns_limit_k_min -12
_diffrn_reflns_limit_l_max 17
_diffrn_reflns_limit_l_min -13
_diffrn_reflns_number 13553
_diffrn_reflns_theta_full 25.35
_diffrn_reflns_theta_max 25.35
_diffrn_reflns_theta_min 2.92
_exptl_absorpt_coefficient_mu 0.987
_exptl_absorpt_correction_T_max 0.8122
_exptl_absorpt_correction_T_min 0.7240
_exptl_absorpt_correction_type multi-scan
_exptl_absorpt_process_details sadabs
_exptl_crystal_colour pink
_exptl_crystal_density_diffrn 1.476
_exptl_crystal_density_method 'not measured'
_exptl_crystal_description plate
_exptl_crystal_F_000 580
_exptl_crystal_size_max 0.35
_exptl_crystal_size_mid 0.28
_exptl_crystal_size_min 0.22
_refine_diff_density_max 0.375
_refine_diff_density_min -0.315
_refine_diff_density_rms 0.066
_refine_ls_extinction_method none
_refine_ls_goodness_of_fit_ref 1.013
_refine_ls_hydrogen_treatment constr
_refine_ls_matrix_type full
_refine_ls_number_parameters 307
_refine_ls_number_reflns 4525
_refine_ls_number_restraints 0
_refine_ls_restrained_S_all 1.013
_refine_ls_R_factor_all 0.0524
_refine_ls_R_factor_gt 0.0351
_refine_ls_shift/su_max 0.001
_refine_ls_shift/su_mean 0.000
_refine_ls_structure_factor_coef Fsqd
_refine_ls_weighting_details 'calc w=1/[\s^2^(Fo^2^)+(0.0379P)^2^+0.1737P] where P=(Fo^2^+2Fc^2^)/3'
_refine_ls_weighting_scheme calc
_refine_ls_wR_factor_gt 0.0732
_refine_ls_wR_factor_ref 0.0793
_reflns_number_gt 3551
_reflns_number_total 4525
_reflns_threshold_expression >2sigma(I)
_cod_data_source_file b902007a.txt
_cod_data_source_block compound_6
_cod_original_sg_symbol_Hall -P1
_cod_original_sg_symbol_H-M P-1
_cod_database_code 7001467

loop_
_symmetry_equiv_pos_as_xyz
'x, y, z'
'-x, -y, -z'

loop_
_atom_site_label
_atom_site_type_symbol
_atom_site_fract_x
_atom_site_fract_y
_atom_site_fract_z
_atom_site_U_iso_or_equiv
_atom_site_adp_type
_atom_site_occupancy
_atom_site_symmetry_multiplicity
_atom_site_calc_flag
_atom_site_refinement_flags
_atom_site_disorder_assembly
_atom_site_disorder_group
C1 C 0.9621(3) 0.2588(3) 0.33974(18) 0.0204(6) Uani 1 1 d . . .
H1A H 0.9780 0.1544 0.3464 0.025 Uiso 1 1 calc R . .
H1B H 1.0594 0.2624 0.3361 0.025 Uiso 1 1 calc R . .
C2 C 0.9138(3) 0.3447(3) 0.24417(18) 0.0207(6) Uani 1 1 d . . .
H2A H 0.9094 0.4463 0.2326 0.025 Uiso 1 1 calc R . .
H2B H 0.9877 0.2970 0.1858 0.025 Uiso 1 1 calc R . .
C3 C 0.7319(3) 0.3368(3) 0.18059(18) 0.0180(6) Uani 1 1 d . . .
H3 H 0.8104 0.3230 0.1198 0.022 Uiso 1 1 calc R . .
C4 C 0.5876(3) 0.3438(3) 0.17947(18) 0.0184(6) Uani 1 1 d . . .
C5 C 0.5765(3) 0.3270(3) 0.0892(2) 0.0257(6) Uani 1 1 d . . .
H5 H 0.6652 0.3048 0.0349 0.031 Uiso 1 1 calc R . .
C6 C 0.4442(3) 0.3414(3) 0.0763(2) 0.0299(7) Uani 1 1 d . . .
H6 H 0.4409 0.3278 0.0147 0.036 Uiso 1 1 calc R . .
C7 C 0.3138(3) 0.3764(3) 0.1554(2) 0.0271(6) Uani 1 1 d . . .
H7 H 0.2201 0.3888 0.1472 0.032 Uiso 1 1 calc R . .
C8 C 0.3193(3) 0.3932(3) 0.2453(2) 0.0226(6) Uani 1 1 d . . .
H8 H 0.2282 0.4180 0.2977 0.027 Uiso 1 1 calc R . .
C9 C 0.4550(3) 0.3751(3) 0.26289(18) 0.0177(5) Uani 1 1 d . . .
C10 C 0.6233(4) 0.0281(4) 0.8811(2) 0.0451(9) Uani 1 1 d . . .
H10A H 0.6353 -0.0741 0.8877 0.068 Uiso 1 1 calc R . .
H10B H 0.5345 0.0947 0.8554 0.068 Uiso 1 1 calc R . .
H10C H 0.6091 0.0487 0.9472 0.068 Uiso 1 1 calc R . .
C11 C 0.8754(3) 0.2145(3) 0.5202(2) 0.0260(6) Uani 1 1 d . . .
H11A H 0.8715 0.1221 0.5171 0.039 Uiso 1 1 calc R . .
H11B H 0.7985 0.2548 0.5795 0.039 Uiso 1 1 calc R . .
H11C H 0.9762 0.1955 0.5250 0.039 Uiso 1 1 calc R . .
C12 C 0.8537(3) 0.4568(3) 0.4372(2) 0.0235(6) Uani 1 1 d . . .
H12A H 0.8345 0.5303 0.3771 0.035 Uiso 1 1 calc R . .
H12B H 0.9549 0.4348 0.4428 0.035 Uiso 1 1 calc R . .
H12C H 0.7772 0.4955 0.4972 0.035 Uiso 1 1 calc R . .
C20 C 0.7299(3) 0.2440(3) 0.8020(2) 0.0346(7) Uani 1 1 d . . .
H20A H 0.8094 0.2801 0.7580 0.052 Uiso 1 1 calc R . .
H20B H 0.7113 0.2549 0.8715 0.052 Uiso 1 1 calc R . .
H20C H 0.6363 0.3011 0.7799 0.052 Uiso 1 1 calc R . .
C21 C 0.5353(3) 0.1974(3) 0.59091(18) 0.0143(5) Uani 1 1 d . . .
C22 C 0.6196(3) 0.0786(3) 0.53047(18) 0.0147(5) Uani 1 1 d . . .
C23 C 0.6329(3) -0.0660(3) 0.56914(19) 0.0191(6) Uani 1 1 d . . .
H23 H 0.5904 -0.0944 0.6384 0.023 Uiso 1 1 calc R . .
C24 C 0.7099(3) -0.1678(3) 0.50374(19) 0.0195(6) Uani 1 1 d . . .
H24 H 0.7205 -0.2677 0.5275 0.023 Uiso 1 1 calc R . .
C25 C 0.7711(3) -0.1228(3) 0.40389(19) 0.0195(6) Uani 1 1 d . . .
H25 H 0.8231 -0.1906 0.3577 0.023 Uiso 1 1 calc R . .
C26 C 0.7552(3) 0.0233(3) 0.37220(19) 0.0182(6) Uani 1 1 d . . .
H26 H 0.7998 0.0534 0.3037 0.022 Uiso 1 1 calc R . .
C30 C 1.1384(4) 0.3027(3) 0.9377(2) 0.0380(8) Uani 1 1 d . . .
H30A H 1.0814 0.4063 0.9460 0.057 Uiso 1 1 calc R . .
H30B H 1.2364 0.2919 0.8884 0.057 Uiso 1 1 calc R . .
H30C H 1.1553 0.2425 1.0025 0.057 Uiso 1 1 calc R . .
C40 C 1.1648(4) 0.0581(3) 0.8887(2) 0.0378(8) Uani 1 1 d . . .
H40A H 1.1252 0.0053 0.8655 0.057 Uiso 1 1 calc R . .
H40B H 1.1802 0.0093 0.9558 0.057 Uiso 1 1 calc R . .
H40C H 1.2618 0.0579 0.8416 0.057 Uiso 1 1 calc R . .
N1 N 0.8452(2) 0.3206(2) 0.42896(15) 0.0173(5) Uani 1 1 d . . .
N2 N 0.7637(2) 0.3475(2) 0.25581(15) 0.0159(4) Uani 1 1 d . . .
N11 N 0.5186(2) 0.3350(2) 0.54651(14) 0.0149(4) Uani 1 1 d . . .
N12 N 0.4394(2) 0.4152(2) 0.62140(14) 0.0152(4) Uani 1 1 d . . .
N13 N 0.4104(2) 0.3274(2) 0.70662(15) 0.0200(5) Uani 1 1 d . . .
N21 N 0.6799(2) 0.1242(2) 0.43369(15) 0.0160(5) Uani 1 1 d . . .
N22 N 0.4699(2) 0.1881(2) 0.68929(15) 0.0188(5) Uani 1 1 d . . .
O1 O 0.45268(18) 0.38932(19) 0.35025(12) 0.0191(4) Uani 1 1 d . . .
O10 O 0.9129(2) -0.0300(2) 0.84882(15) 0.0378(5) Uani 1 1 d . . .
O20 O 1.0350(2) 0.3197(2) 0.78828(14) 0.0335(5) Uani 1 1 d . . .
Ni1 Ni 0.63088(3) 0.35894(3) 0.39587(2) 0.01411(10) Uani 1 1 d . . .
S10 S 0.78906(8) 0.05536(8) 0.79565(5) 0.02867(18) Uani 1 1 d . . .
S20 S 1.03268(8) 0.24305(8) 0.89428(5) 0.03082(19) Uani 1 1 d . . .

loop_
_atom_site_aniso_label
_atom_site_aniso_U_11
_atom_site_aniso_U_22
_atom_site_aniso_U_33
_atom_site_aniso_U_23
_atom_site_aniso_U_13
_atom_site_aniso_U_12
C1 0.0149(13) 0.0204(14) 0.0245(15) -0.0074(12) -0.0013(11) -0.0060(11)
C2 0.0174(13) 0.0258(15) 0.0212(14) -0.0096(12) 0.0013(11) -0.0115(12)
C3 0.0181(13) 0.0154(14) 0.0159(13) -0.0050(11) 0.0018(11) -0.0057(11)
C4 0.0237(14) 0.0144(13) 0.0164(13) -0.0019(11) -0.0051(11) -0.0069(11)
C5 0.0280(16) 0.0267(16) 0.0217(15) -0.0070(12) -0.0050(12) -0.0090(13)
C6 0.0392(18) 0.0322(17) 0.0247(16) -0.0080(13) -0.0118(13) -0.0144(14)
C7 0.0280(16) 0.0244(16) 0.0351(17) -0.0015(13) -0.0152(13) -0.0121(13)
C8 0.0211(14) 0.0201(15) 0.0264(15) -0.0039(12) -0.0043(12) -0.0089(12)
C9 0.0234(14) 0.0082(12) 0.0201(14) -0.0018(10) -0.0048(11) -0.0058(11)
C10 0.047(2) 0.050(2) 0.044(2) 0.0150(17) -0.0213(17) -0.0308(18)
C11 0.0210(14) 0.0301(16) 0.0291(16) -0.0014(13) -0.0110(12) -0.0101(13)
C12 0.0231(14) 0.0239(15) 0.0297(16) -0.0106(12) -0.0056(12) -0.0112(12)
C20 0.0402(18) 0.0243(16) 0.0406(18) -0.0084(14) -0.0135(15) -0.0092(14)
C21 0.0132(13) 0.0126(13) 0.0174(13) -0.0004(10) -0.0037(10) -0.0067(10)
C22 0.0123(12) 0.0139(13) 0.0188(13) -0.0030(11) -0.0056(10) -0.0043(10)
C23 0.0168(13) 0.0167(14) 0.0227(14) -0.0018(11) -0.0055(11) -0.0060(11)
C24 0.0168(13) 0.0125(13) 0.0297(16) -0.0019(11) -0.0097(12) -0.0040(11)
C25 0.0166(13) 0.0152(14) 0.0291(15) -0.0106(12) -0.0064(11) -0.0033(11)
C26 0.0158(13) 0.0191(14) 0.0197(14) -0.0079(11) -0.0030(11) -0.0050(11)
C30 0.057(2) 0.0324(18) 0.0243(16) -0.0068(14) -0.0047(15) -0.0193(16)
C40 0.050(2) 0.0279(18) 0.0339(18) -0.0037(14) -0.0148(15) -0.0108(15)
N1 0.0184(11) 0.0175(12) 0.0161(11) -0.0039(9) -0.0015(9) -0.0085(9)
N2 0.0173(11) 0.0123(11) 0.0167(11) -0.0042(9) -0.0017(9) -0.0051(9)
N11 0.0171(11) 0.0130(11) 0.0145(11) -0.0047(9) -0.0022(9) -0.0056(9)
N12 0.0169(11) 0.0153(11) 0.0113(11) -0.0017(9) -0.0008(9) -0.0066(9)
N13 0.0232(12) 0.0179(12) 0.0179(12) -0.0029(9) -0.0024(9) -0.0091(10)
N21 0.0158(11) 0.0153(11) 0.0192(12) -0.0048(9) -0.0045(9) -0.0068(9)
N22 0.0228(12) 0.0151(12) 0.0179(11) -0.0020(9) -0.0048(9) -0.0075(10)
O1 0.0183(9) 0.0214(10) 0.0184(9) -0.0064(8) -0.0021(7) -0.0084(8)
O10 0.0353(12) 0.0278(12) 0.0406(13) -0.0029(10) -0.0120(10) -0.0037(10)
O20 0.0325(12) 0.0338(12) 0.0288(11) 0.0007(9) -0.0093(9) -0.0106(10)
Ni1 0.01506(18) 0.01268(18) 0.01407(18) -0.00431(13) -0.00078(13) -0.00578(13)
S10 0.0379(4) 0.0229(4) 0.0222(4) -0.0056(3) -0.0059(3) -0.0093(3)
S20 0.0262(4) 0.0311(4) 0.0264(4) -0.0044(3) 0.0001(3) -0.0088(3)

loop_
_atom_type_symbol
_atom_type_description
_atom_type_scat_dispersion_real
_atom_type_scat_dispersion_imag
_atom_type_scat_source
C C 0.0033 0.0016 'International Tables Vol C Tables 4.2.6.8 and 6.1.1.4'
H H 0.0000 0.0000 'International Tables Vol C Tables 4.2.6.8 and 6.1.1.4'
N N 0.0061 0.0033 'International Tables Vol C Tables 4.2.6.8 and 6.1.1.4'
O O 0.0106 0.0060 'International Tables Vol C Tables 4.2.6.8 and 6.1.1.4'
Ni Ni 0.3393 1.1124 'International Tables Vol C Tables 4.2.6.8 and 6.1.1.4'
S S 0.1246 0.1234 'International Tables Vol C Tables 4.2.6.8 and 6.1.1.4'

loop_
_geom_angle_atom_site_label_1
_geom_angle_atom_site_label_2
_geom_angle_atom_site_label_3
_geom_angle
_geom_angle_site_symmetry_1
_geom_angle_site_symmetry_3
_geom_angle_publ_flag
N1 C1 C2 110.7(2) . . ?
N1 C1 H1A 109.5 . . ?
C2 C1 H1A 109.5 . . ?
N1 C1 H1B 109.5 . . ?
C2 C1 H1B 109.5 . . ?
H1A C1 H1B 108.1 . . ?
N2 C2 C1 108.0(2) . . ?
N2 C2 H2A 110.1 . . ?
C1 C2 H2A 110.1 . . ?
N2 C2 H2B 110.1 . . ?
C1 C2 H2B 110.1 . . ?
H2A C2 H2B 108.4 . . ?
N2 C3 C4 126.0(2) . . ?
N2 C3 H3 117.0 . . ?
C4 C3 H3 117.0 . . ?
C5 C4 C9 119.2(2) . . ?
C5 C4 C3 117.2(2) . . ?
C9 C4 C3 123.5(2) . . ?
C6 C5 C4 122.9(3) . . ?
C6 C5 H5 118.6 . . ?
C4 C5 H5 118.6 . . ?
C5 C6 C7 118.5(2) . . ?
C5 C6 H6 120.7 . . ?
C7 C6 H6 120.7 . . ?
C8 C7 C6 120.7(2) . . ?
C8 C7 H7 119.7 . . ?
C6 C7 H7 119.7 . . ?
C7 C8 C9 122.6(2) . . ?
C7 C8 H8 118.7 . . ?
C9 C8 H8 118.7 . . ?
O1 C9 C8 119.3(2) . . ?
O1 C9 C4 124.6(2) . . ?
C8 C9 C4 116.1(2) . . ?
S10 C10 H10A 109.5 . . ?
S10 C10 H10B 109.5 . . ?
H10A C10 H10B 109.5 . . ?
S10 C10 H10C 109.5 . . ?
H10A C10 H10C 109.5 . . ?
H10B C10 H10C 109.5 . . ?
N1 C11 H11A 109.5 . . ?
N1 C11 H11B 109.5 . . ?
H11A C11 H11B 109.5 . . ?
N1 C11 H11C 109.5 . . ?
H11A C11 H11C 109.5 . . ?
H11B C11 H11C 109.5 . . ?
N1 C12 H12A 109.5 . . ?
N1 C12 H12B 109.5 . . ?
H12A C12 H12B 109.5 . . ?
N1 C12 H12C 109.5 . . ?
H12A C12 H12C 109.5 . . ?
H12B C12 H12C 109.5 . . ?
S10 C20 H20A 109.5 . . ?
S10 C20 H20B 109.5 . . ?
H20A C20 H20B 109.5 . . ?
S10 C20 H20C 109.5 . . ?
H20A C20 H20C 109.5 . . ?
H20B C20 H20C 109.5 . . ?
N22 C21 N11 112.2(2) . . ?
N22 C21 C22 128.4(2) . . ?
N11 C21 C22 119.4(2) . . ?
N21 C22 C23 123.5(2) . . ?
N21 C22 C21 113.4(2) . . ?
C23 C22 C21 123.1(2) . . ?
C24 C23 C22 118.0(2) . . ?
C24 C23 H23 121.0 . . ?
C22 C23 H23 121.0 . . ?
C25 C24 C23 119.4(2) . . ?
C25 C24 H24 120.3 . . ?
C23 C24 H24 120.3 . . ?
C24 C25 C26 118.7(2) . . ?
C24 C25 H25 120.6 . . ?
C26 C25 H25 120.6 . . ?
N21 C26 C25 123.0(2) . . ?
N21 C26 H26 118.5 . . ?
C25 C26 H26 118.5 . . ?
S20 C30 H30A 109.5 . . ?
S20 C30 H30B 109.5 . . ?
H30A C30 H30B 109.5 . . ?
S20 C30 H30C 109.5 . . ?
H30A C30 H30C 109.5 . . ?
H30B C30 H30C 109.5 . . ?
S20 C40 H40A 109.5 . . ?
S20 C40 H40B 109.5 . . ?
H40A C40 H40B 109.5 . . ?
S20 C40 H40C 109.5 . . ?
H40A C40 H40C 109.5 . . ?
H40B C40 H40C 109.5 . . ?
C11 N1 C12 107.19(19) . . ?
C11 N1 C1 109.1(2) . . ?
C12 N1 C1 110.29(19) . . ?
C11 N1 Ni1 114.72(15) . . ?
C12 N1 Ni1 113.45(15) . . ?
C1 N1 Ni1 101.99(14) . . ?
C3 N2 C2 119.7(2) . . ?
C3 N2 Ni1 126.65(18) . . ?
C2 N2 Ni1 113.60(15) . . ?
C21 N11 N12 104.71(19) . . ?
C21 N11 Ni1 115.13(15) . . ?
N12 N11 Ni1 139.84(16) . . ?
N13 N12 N11 109.16(19) . . ?
N13 N12 Ni1 125.66(15) . 2_666 ?
N11 N12 Ni1 125.16(15) . 2_666 ?
N12 N13 N22 109.45(19) . . ?
C26 N21 C22 117.4(2) . . ?
C26 N21 Ni1 128.21(17) . . ?
C22 N21 Ni1 114.35(15) . . ?
C21 N22 N13 104.53(19) . . ?
C9 O1 Ni1 126.91(15) . . ?
N2 Ni1 O1 91.06(7) . . ?
N2 Ni1 N11 170.34(8) . . ?
O1 Ni1 N11 93.57(7) . . ?
N2 Ni1 N12 93.91(8) . 2_666 ?
O1 Ni1 N12 88.90(7) . 2_666 ?
N11 Ni1 N12 94.65(7) . 2_666 ?
N2 Ni1 N21 94.00(8) . . ?
O1 Ni1 N21 89.48(7) . . ?
N11 Ni1 N21 77.59(8) . . ?
N12 Ni1 N21 171.95(7) 2_666 . ?
N2 Ni1 N1 82.48(8) . . ?
O1 Ni1 N1 173.49(7) . . ?
N11 Ni1 N1 92.70(7) . . ?
N12 Ni1 N1 92.32(7) 2_666 . ?
N21 Ni1 N1 90.18(7) . . ?
O10 S10 C20 107.15(13) . . ?
O10 S10 C10 105.76(14) . . ?
C20 S10 C10 97.47(15) . . ?
O20 S20 C40 107.15(13) . . ?
O20 S20 C30 106.63(13) . . ?
C40 S20 C30 97.25(15) . . ?

loop_
_geom_bond_atom_site_label_1
_geom_bond_atom_site_label_2
_geom_bond_distance
_geom_bond_site_symmetry_2
_geom_bond_publ_flag
C1 N1 1.482(3) . ?
C1 C2 1.513(3) . ?
C1 H1A 0.9900 . ?
C1 H1B 0.9900 . ?
C2 N2 1.465(3) . ?
C2 H2A 0.9900 . ?
C2 H2B 0.9900 . ?
C3 N2 1.278(3) . ?
C3 C4 1.443(3) . ?
C3 H3 0.9500 . ?
C4 C5 1.405(3) . ?
C4 C9 1.437(3) . ?
C5 C6 1.360(4) . ?
C5 H5 0.9500 . ?
C6 C7 1.392(4) . ?
C6 H6 0.9500 . ?
C7 C8 1.376(3) . ?
C7 H7 0.9500 . ?
C8 C9 1.412(3) . ?
C8 H8 0.9500 . ?
C9 O1 1.297(3) . ?
C10 S10 1.787(3) . ?
C10 H10A 0.9800 . ?
C10 H10B 0.9800 . ?
C10 H10C 0.9800 . ?
C11 N1 1.467(3) . ?
C11 H11A 0.9800 . ?
C11 H11B 0.9800 . ?
C11 H11C 0.9800 . ?
C12 N1 1.478(3) . ?
C12 H12A 0.9800 . ?
C12 H12B 0.9800 . ?
C12 H12C 0.9800 . ?
C20 S10 1.775(3) . ?
C20 H20A 0.9800 . ?
C20 H20B 0.9800 . ?
C20 H20C 0.9800 . ?
C21 N22 1.330(3) . ?
C21 N11 1.329(3) . ?
C21 C22 1.465(3) . ?
C22 N21 1.343(3) . ?
C22 C23 1.386(3) . ?
C23 C24 1.386(3) . ?
C23 H23 0.9500 . ?
C24 C25 1.378(3) . ?
C24 H24 0.9500 . ?
C25 C26 1.385(3) . ?
C25 H25 0.9500 . ?
C26 N21 1.340(3) . ?
C26 H26 0.9500 . ?
C30 S20 1.788(3) . ?
C30 H30A 0.9800 . ?
C30 H30B 0.9800 . ?
C30 H30C 0.9800 . ?
C40 S20 1.780(3) . ?
C40 H40A 0.9800 . ?
C40 H40B 0.9800 . ?
C40 H40C 0.9800 . ?
N1 Ni1 2.235(2) . ?
N2 Ni1 1.994(2) . ?
N11 N12 1.344(3) . ?
N11 Ni1 2.0622(19) . ?
N12 N13 1.318(3) . ?
N12 Ni1 2.065(2) 2_666 ?
N13 N22 1.344(3) . ?
N21 Ni1 2.170(2) . ?
O1 Ni1 2.0072(16) . ?
O10 S10 1.499(2) . ?
O20 S20 1.494(2) . ?
Ni1 N12 2.065(2) 2_666 ?
